data_7125344
loop_
_publ_author_name
'Zhuo, Zhixing'
'Zhang, Chen'
'Luo, Yunjie'
'Wang, Yaorong'
'Yao, Yingming'
'Yuan, Dan'
'Cui, Dongmei'

_publ_section_title
;
 Stereo-selectivity switchable ROP of rac-\b-butyrolactone initiated by
 salan-ligated rare-earth metal amide complexes: the key role of the
 substituents on ligand frameworks.
;
_journal_issue 85
_journal_name_full 'Chemical communications (Cambridge, England)'
_journal_page_first 11998
_journal_page_last 12001
_journal_paper_doi 10.1039/c8cc05469j
_journal_volume 54
_journal_year 2018
_chemical_formula_sum 'C44 H72 N2 O2'
_chemical_formula_weight 661.03
_space_group_crystal_system triclinic
_space_group_IT_number 2
_space_group_name_Hall '-P 1'
_space_group_name_H-M_alt 'P -1'
_atom_sites_solution_hydrogens geom
_audit_creation_method SHELXL-2014/7
_audit_update_record
;
2018-07-02 deposited with the CCDC.
2018-08-28 downloaded from the CCDC.
;
_cell_angle_alpha 101.903(6)
_cell_angle_beta 98.362(6)
_cell_angle_gamma 113.312(6)
_cell_formula_units_Z 1
_cell_length_a 9.6188(6)
_cell_length_b 9.9837(7)
_cell_length_c 12.2473(9)
_cell_measurement_reflns_used 2438
_cell_measurement_temperature 293(2)
_cell_measurement_theta_max 73.1150
_cell_measurement_theta_min 5.0380
_cell_volume 1022.59(14)
_computing_structure_refinement 'SHELXL-2014/7 (Sheldrick, 2014)'
_diffrn_ambient_temperature 293(2)
_diffrn_measured_fraction_theta_full 0.996
_diffrn_measured_fraction_theta_max 0.966
_diffrn_measurement_device_type 'Xcalibur, Atlas, Gemini'
_diffrn_radiation_type CuK\a
_diffrn_radiation_wavelength 1.54184
_diffrn_reflns_av_R_equivalents 0.0284
_diffrn_reflns_av_unetI/netI 0.0385
_diffrn_reflns_Laue_measured_fraction_full 0.996
_diffrn_reflns_Laue_measured_fraction_max 0.966
_diffrn_reflns_limit_h_max 11
_diffrn_reflns_limit_h_min -7
_diffrn_reflns_limit_k_max 11
_diffrn_reflns_limit_k_min -12
_diffrn_reflns_limit_l_max 15
_diffrn_reflns_limit_l_min -13
_diffrn_reflns_number 6688
_diffrn_reflns_point_group_measured_fraction_full 0.996
_diffrn_reflns_point_group_measured_fraction_max 0.966
_diffrn_reflns_theta_full 67.684
_diffrn_reflns_theta_max 73.459
_diffrn_reflns_theta_min 3.812
_exptl_absorpt_coefficient_mu 0.485
_exptl_absorpt_correction_type multi-scan
_exptl_crystal_colour 'clear light green'
_exptl_crystal_density_diffrn 1.073
_exptl_crystal_description plate
_exptl_crystal_F_000 366
_exptl_crystal_size_max 0.350
_exptl_crystal_size_mid 0.300
_exptl_crystal_size_min 0.300
_exptl_transmission_factor_max 0.7456
_exptl_transmission_factor_min 0.5388
_refine_diff_density_max 0.407
_refine_diff_density_min -0.283
_refine_diff_density_rms 0.051
_refine_ls_extinction_method none
_refine_ls_goodness_of_fit_ref 1.029
_refine_ls_hydrogen_treatment constr
_refine_ls_matrix_type full
_refine_ls_number_parameters 224
_refine_ls_number_reflns 3974
_refine_ls_number_restraints 0
_refine_ls_restrained_S_all 1.029
_refine_ls_R_factor_all 0.0867
_refine_ls_R_factor_gt 0.0698
_refine_ls_shift/su_max 0.000
_refine_ls_shift/su_mean 0.000
_refine_ls_structure_factor_coef Fsqd
_refine_ls_weighting_details 'w=1/[\s^2^(Fo^2^)+(0.1360P)^2^+0.1492P] where P=(Fo^2^+2Fc^2^)/3'
_refine_ls_weighting_scheme calc
_refine_ls_wR_factor_gt 0.2009
_refine_ls_wR_factor_ref 0.2220
_reflns_Friedel_coverage 0.000
_reflns_number_gt 2952
_reflns_number_total 3974
_reflns_threshold_expression 'I > 2\s(I)'
_cod_data_source_file c8cc05469j2.cif
_cod_data_source_block g180520b
_cod_original_cell_volume 1022.59(13)
_cod_database_code 7125344
_shelx_shelxl_version_number 2014/7
_shelx_space_group_comment
;
The symmetry employed for this shelxl refinement is uniquely defined
by the following loop, which should always be used as a source of
symmetry information in preference to the above space-group names.
They are only intended as comments.
;
_shelx_estimated_absorpt_t_min 0.849
_shelx_estimated_absorpt_t_max 0.868

loop_
_space_group_symop_operation_xyz
'x, y, z'
'-x, -y, -z'

loop_
_atom_site_label
_atom_site_type_symbol
_atom_site_fract_x
_atom_site_fract_y
_atom_site_fract_z
_atom_site_U_iso_or_equiv
_atom_site_adp_type
_atom_site_occupancy
_atom_site_site_symmetry_order
_atom_site_calc_flag
_atom_site_refinement_flags_posn
_atom_site_refinement_flags_adp
O1 O 0.8124(2) 0.61610(16) 0.38637(14) 0.0517(4) Uani 1 1 d . .
H1 H 0.7902 0.6430 0.4467 0.078 Uiso 1 1 calc R U
N1 N 0.71330(18) 0.59011(18) 0.58186(13) 0.0387(4) Uani 1 1 d . .
C22 C 0.5435(2) 0.4923(2) 0.55349(16) 0.0396(4) Uani 1 1 d . .
H22A H 0.5028 0.5197 0.6182 0.048 Uiso 1 1 calc R U
H22B H 0.5251 0.3869 0.5411 0.048 Uiso 1 1 calc R U
C9 C 0.7893(2) 0.4678(2) 0.36661(18) 0.0398(4) Uani 1 1 d . .
C10 C 0.7785(2) 0.3830(2) 0.25607(17) 0.0410(5) Uani 1 1 d . .
C15 C 0.7519(2) 0.2321(2) 0.24230(17) 0.0433(5) Uani 1 1 d . .
H15 H 0.7436 0.1737 0.1697 0.052 Uiso 1 1 calc R U
C1 C 0.7741(2) 0.7172(2) 0.69010(17) 0.0423(5) Uani 1 1 d . .
H1A H 0.8871 0.7718 0.6998 0.051 Uiso 1 1 calc R U
C8 C 0.7777(2) 0.4034(2) 0.45826(17) 0.0409(5) Uani 1 1 d . .
C16 C 0.7368(3) 0.1633(2) 0.33104(19) 0.0444(5) Uani 1 1 d . .
C21 C 0.7508(3) 0.2530(2) 0.43896(18) 0.0447(5) Uani 1 1 d . .
H21 H 0.7417 0.2105 0.4999 0.054 Uiso 1 1 calc R U
C7 C 0.8034(2) 0.5005(3) 0.57861(17) 0.0444(5) Uani 1 1 d . .
H7A H 0.7738 0.4350 0.6280 0.053 Uiso 1 1 calc R U
H7B H 0.9139 0.5693 0.6090 0.053 Uiso 1 1 calc R U
C11 C 0.7943(3) 0.4533(2) 0.15473(19) 0.0488(5) Uani 1 1 d . .
C17 C 0.7065(3) -0.0037(3) 0.3135(2) 0.0591(6) Uani 1 1 d . .
C6 C 0.7525(3) 0.6680(3) 0.79922(19) 0.0550(6) Uani 1 1 d . .
H6A H 0.6420 0.6087 0.7918 0.066 Uiso 1 1 calc R U
H6B H 0.8044 0.6035 0.8078 0.066 Uiso 1 1 calc R U
C2 C 0.7078(3) 0.8304(3) 0.6793(2) 0.0553(6) Uani 1 1 d . .
H2A H 0.5953 0.7807 0.6679 0.066 Uiso 1 1 calc R U
H2B H 0.7294 0.8651 0.6125 0.066 Uiso 1 1 calc R U
C14 C 0.6564(3) 0.4912(3) 0.1254(2) 0.0641(7) Uani 1 1 d . .
H14A H 0.6672 0.5376 0.0639 0.096 Uiso 1 1 calc R U
H14B H 0.6554 0.5605 0.1922 0.096 Uiso 1 1 calc R U
H14C H 0.5603 0.3993 0.1017 0.096 Uiso 1 1 calc R U
C3 C 0.7800(4) 0.9676(3) 0.7875(3) 0.0690(7) Uani 1 1 d . .
H3A H 0.8915 1.0221 0.7956 0.083 Uiso 1 1 calc R U
H3B H 0.7336 1.0367 0.7798 0.083 Uiso 1 1 calc R U
C13 C 0.7901(4) 0.3422(4) 0.0457(2) 0.0741(8) Uani 1 1 d . .
H13A H 0.6938 0.2507 0.0240 0.111 Uiso 1 1 calc R U
H13B H 0.8766 0.3177 0.0607 0.111 Uiso 1 1 calc R U
H13C H 0.7972 0.3886 -0.0158 0.111 Uiso 1 1 calc R U
C12 C 0.9485(3) 0.5977(3) 0.1859(3) 0.0676(7) Uani 1 1 d . .
H12A H 0.9546 0.6414 0.1229 0.101 Uiso 1 1 calc R U
H12B H 1.0345 0.5725 0.2011 0.101 Uiso 1 1 calc R U
H12C H 0.9532 0.6699 0.2534 0.101 Uiso 1 1 calc R U
C5 C 0.8197(4) 0.8057(3) 0.9067(2) 0.0712(8) Uani 1 1 d . .
H5A H 0.7967 0.7709 0.9732 0.085 Uiso 1 1 calc R U
H5B H 0.9325 0.8570 0.9199 0.085 Uiso 1 1 calc R U
C4 C 0.7528(4) 0.9167(3) 0.8945(2) 0.0717(8) Uani 1 1 d . .
H4A H 0.8020 1.0047 0.9623 0.086 Uiso 1 1 calc R U
H4B H 0.6415 0.8688 0.8891 0.086 Uiso 1 1 calc R U
C19 C 0.8434(5) -0.0075(4) 0.3941(4) 0.0931(11) Uani 1 1 d . .
H19A H 0.8512 0.0408 0.4726 0.140 Uiso 1 1 calc R U
H19B H 0.9392 0.0457 0.3743 0.140 Uiso 1 1 calc R U
H19C H 0.8248 -0.1114 0.3856 0.140 Uiso 1 1 calc R U
C20 C 0.5591(5) -0.0896(4) 0.3476(5) 0.1044(13) Uani 1 1 d . .
H20A H 0.4705 -0.0963 0.2952 0.157 Uiso 1 1 calc R U
H20B H 0.5655 -0.0369 0.4245 0.157 Uiso 1 1 calc R U
H20C H 0.5477 -0.1904 0.3447 0.157 Uiso 1 1 calc R U
C18 C 0.7011(8) -0.0800(4) 0.1919(4) 0.141(2) Uani 1 1 d . .
H18A H 0.7037 -0.1759 0.1885 0.211 Uiso 1 1 calc R U
H18B H 0.7896 -0.0157 0.1695 0.211 Uiso 1 1 calc R U
H18C H 0.6064 -0.0969 0.1405 0.211 Uiso 1 1 calc R U

loop_
_atom_site_aniso_label
_atom_site_aniso_U_11
_atom_site_aniso_U_22
_atom_site_aniso_U_33
_atom_site_aniso_U_23
_atom_site_aniso_U_13
_atom_site_aniso_U_12
O1 0.0694(10) 0.0376(7) 0.0560(9) 0.0148(6) 0.0268(8) 0.0271(7)
N1 0.0372(8) 0.0426(8) 0.0346(8) 0.0051(6) 0.0072(6) 0.0196(7)
C22 0.0399(10) 0.0410(9) 0.0356(9) 0.0087(7) 0.0074(7) 0.0173(8)
C9 0.0401(10) 0.0365(9) 0.0479(11) 0.0123(8) 0.0141(8) 0.0208(8)
C10 0.0452(11) 0.0440(10) 0.0430(10) 0.0164(8) 0.0165(8) 0.0251(9)
C15 0.0541(12) 0.0433(10) 0.0394(10) 0.0109(8) 0.0163(8) 0.0273(9)
C1 0.0368(10) 0.0429(10) 0.0395(10) 0.0017(8) 0.0062(8) 0.0160(8)
C8 0.0421(10) 0.0474(11) 0.0391(10) 0.0113(8) 0.0113(8) 0.0257(9)
C16 0.0543(12) 0.0415(10) 0.0464(11) 0.0157(8) 0.0175(9) 0.0270(9)
C21 0.0565(12) 0.0495(11) 0.0417(10) 0.0201(9) 0.0192(9) 0.0311(10)
C7 0.0445(11) 0.0538(11) 0.0391(10) 0.0096(8) 0.0083(8) 0.0284(9)
C11 0.0600(13) 0.0515(12) 0.0487(11) 0.0238(9) 0.0229(10) 0.0305(10)
C17 0.0842(17) 0.0463(12) 0.0633(14) 0.0244(11) 0.0306(13) 0.0368(12)
C6 0.0655(14) 0.0582(13) 0.0368(11) 0.0041(9) 0.0049(9) 0.0303(11)
C2 0.0665(15) 0.0490(12) 0.0505(12) 0.0078(10) 0.0114(11) 0.0300(11)
C14 0.0729(16) 0.0750(16) 0.0668(16) 0.0403(13) 0.0235(13) 0.0428(14)
C3 0.0743(17) 0.0505(13) 0.0744(17) -0.0017(12) 0.0133(13) 0.0314(12)
C13 0.116(2) 0.0824(18) 0.0516(14) 0.0345(13) 0.0396(15) 0.0579(18)
C12 0.0691(16) 0.0729(16) 0.0735(17) 0.0399(14) 0.0326(14) 0.0296(13)
C5 0.0828(19) 0.0777(18) 0.0408(13) -0.0029(12) 0.0005(12) 0.0382(15)
C4 0.0764(17) 0.0673(16) 0.0538(14) -0.0146(12) 0.0104(12) 0.0321(13)
C19 0.112(3) 0.081(2) 0.133(3) 0.060(2) 0.049(2) 0.068(2)
C20 0.097(3) 0.0594(17) 0.166(4) 0.047(2) 0.052(3) 0.0305(17)
C18 0.299(7) 0.0603(19) 0.089(3) 0.0256(18) 0.072(3) 0.096(3)

loop_
_atom_type_symbol
_atom_type_description
_atom_type_scat_dispersion_real
_atom_type_scat_dispersion_imag
_atom_type_scat_source
C C 0.0181 0.0091 'International Tables Vol C Tables 4.2.6.8 and 6.1.1.4'
H H 0.0000 0.0000 'International Tables Vol C Tables 4.2.6.8 and 6.1.1.4'
N N 0.0311 0.0180 'International Tables Vol C Tables 4.2.6.8 and 6.1.1.4'
O O 0.0492 0.0322 'International Tables Vol C Tables 4.2.6.8 and 6.1.1.4'

loop_
_geom_angle_atom_site_label_1
_geom_angle_atom_site_label_2
_geom_angle_atom_site_label_3
_geom_angle
_geom_angle_site_symmetry_1
_geom_angle_site_symmetry_3
C9 O1 H1 109.5 . .
C7 N1 C22 111.93(16) . .
C7 N1 C1 112.02(15) . .
C22 N1 C1 114.46(14) . .
N1 C22 C22 112.1(2) . 2_666
N1 C22 H22A 109.2 . .
C22 C22 H22A 109.2 2_666 .
N1 C22 H22B 109.2 . .
C22 C22 H22B 109.2 2_666 .
H22A C22 H22B 107.9 . .
O1 C9 C8 118.87(18) . .
O1 C9 C10 120.08(18) . .
C8 C9 C10 121.05(17) . .
C15 C10 C9 116.66(18) . .
C15 C10 C11 121.66(18) . .
C9 C10 C11 121.68(17) . .
C16 C15 C10 123.86(18) . .
C16 C15 H15 118.1 . .
C10 C15 H15 118.1 . .
N1 C1 C2 110.89(17) . .
N1 C1 C6 114.88(17) . .
C2 C1 C6 111.11(18) . .
N1 C1 H1A 106.5 . .
C2 C1 H1A 106.5 . .
C6 C1 H1A 106.5 . .
C21 C8 C9 119.48(18) . .
C21 C8 C7 120.32(18) . .
C9 C8 C7 120.12(18) . .
C21 C16 C15 117.03(18) . .
C21 C16 C17 120.10(19) . .
C15 C16 C17 122.86(19) . .
C8 C21 C16 121.89(19) . .
C8 C21 H21 119.1 . .
C16 C21 H21 119.1 . .
N1 C7 C8 112.78(16) . .
N1 C7 H7A 109.0 . .
C8 C7 H7A 109.0 . .
N1 C7 H7B 109.0 . .
C8 C7 H7B 109.0 . .
H7A C7 H7B 107.8 . .
C12 C11 C14 109.9(2) . .
C12 C11 C13 107.9(2) . .
C14 C11 C13 107.3(2) . .
C12 C11 C10 110.7(2) . .
C14 C11 C10 109.11(17) . .
C13 C11 C10 111.85(18) . .
C18 C17 C20 111.7(4) . .
C18 C17 C16 112.1(2) . .
C20 C17 C16 110.2(2) . .
C18 C17 C19 106.9(3) . .
C20 C17 C19 107.3(3) . .
C16 C17 C19 108.5(2) . .
C5 C6 C1 111.4(2) . .
C5 C6 H6A 109.3 . .
C1 C6 H6A 109.3 . .
C5 C6 H6B 109.3 . .
C1 C6 H6B 109.3 . .
H6A C6 H6B 108.0 . .
C1 C2 C3 110.9(2) . .
C1 C2 H2A 109.5 . .
C3 C2 H2A 109.5 . .
C1 C2 H2B 109.5 . .
C3 C2 H2B 109.5 . .
H2A C2 H2B 108.1 . .
C11 C14 H14A 109.5 . .
C11 C14 H14B 109.5 . .
H14A C14 H14B 109.5 . .
C11 C14 H14C 109.5 . .
H14A C14 H14C 109.5 . .
H14B C14 H14C 109.5 . .
C4 C3 C2 110.8(2) . .
C4 C3 H3A 109.5 . .
C2 C3 H3A 109.5 . .
C4 C3 H3B 109.5 . .
C2 C3 H3B 109.5 . .
H3A C3 H3B 108.1 . .
C11 C13 H13A 109.5 . .
C11 C13 H13B 109.5 . .
H13A C13 H13B 109.5 . .
C11 C13 H13C 109.5 . .
H13A C13 H13C 109.5 . .
H13B C13 H13C 109.5 . .
C11 C12 H12A 109.5 . .
C11 C12 H12B 109.5 . .
H12A C12 H12B 109.5 . .
C11 C12 H12C 109.5 . .
H12A C12 H12C 109.5 . .
H12B C12 H12C 109.5 . .
C4 C5 C6 111.8(2) . .
C4 C5 H5A 109.2 . .
C6 C5 H5A 109.2 . .
C4 C5 H5B 109.2 . .
C6 C5 H5B 109.2 . .
H5A C5 H5B 107.9 . .
C5 C4 C3 110.6(2) . .
C5 C4 H4A 109.5 . .
C3 C4 H4A 109.5 . .
C5 C4 H4B 109.5 . .
C3 C4 H4B 109.5 . .
H4A C4 H4B 108.1 . .
C17 C19 H19A 109.5 . .
C17 C19 H19B 109.5 . .
H19A C19 H19B 109.5 . .
C17 C19 H19C 109.5 . .
H19A C19 H19C 109.5 . .
H19B C19 H19C 109.5 . .
C17 C20 H20A 109.5 . .
C17 C20 H20B 109.5 . .
H20A C20 H20B 109.5 . .
C17 C20 H20C 109.5 . .
H20A C20 H20C 109.5 . .
H20B C20 H20C 109.5 . .
C17 C18 H18A 109.5 . .
C17 C18 H18B 109.5 . .
H18A C18 H18B 109.5 . .
C17 C18 H18C 109.5 . .
H18A C18 H18C 109.5 . .
H18B C18 H18C 109.5 . .

loop_
_geom_bond_atom_site_label_1
_geom_bond_atom_site_label_2
_geom_bond_distance
_geom_bond_site_symmetry_2
O1 C9 1.370(2) .
O1 H1 0.8200 .
N1 C7 1.471(2) .
N1 C22 1.475(3) .
N1 C1 1.484(2) .
C22 C22 1.518(4) 2_666
C22 H22A 0.9700 .
C22 H22B 0.9700 .
C9 C8 1.401(3) .
C9 C10 1.406(3) .
C10 C15 1.394(3) .
C10 C11 1.545(3) .
C15 C16 1.396(3) .
C15 H15 0.9300 .
C1 C2 1.520(3) .
C1 C6 1.530(3) .
C1 H1A 0.9800 .
C8 C21 1.380(3) .
C8 C7 1.513(3) .
C16 C21 1.390(3) .
C16 C17 1.536(3) .
C21 H21 0.9300 .
C7 H7A 0.9700 .
C7 H7B 0.9700 .
C11 C12 1.530(4) .
C11 C14 1.531(3) .
C11 C13 1.534(3) .
C17 C18 1.509(4) .
C17 C20 1.509(4) .
C17 C19 1.545(5) .
C6 C5 1.531(3) .
C6 H6A 0.9700 .
C6 H6B 0.9700 .
C2 C3 1.532(3) .
C2 H2A 0.9700 .
C2 H2B 0.9700 .
C14 H14A 0.9600 .
C14 H14B 0.9600 .
C14 H14C 0.9600 .
C3 C4 1.521(4) .
C3 H3A 0.9700 .
C3 H3B 0.9700 .
C13 H13A 0.9600 .
C13 H13B 0.9600 .
C13 H13C 0.9600 .
C12 H12A 0.9600 .
C12 H12B 0.9600 .
C12 H12C 0.9600 .
C5 C4 1.506(4) .
C5 H5A 0.9700 .
C5 H5B 0.9700 .
C4 H4A 0.9700 .
C4 H4B 0.9700 .
C19 H19A 0.9600 .
C19 H19B 0.9600 .
C19 H19C 0.9600 .
C20 H20A 0.9600 .
C20 H20B 0.9600 .
C20 H20C 0.9600 .
C18 H18A 0.9600 .
C18 H18B 0.9600 .
C18 H18C 0.9600 .
